data_7006013
loop_
_publ_author_name
'Chikkali, Samir H.'
'Gudat, Dietrich'
'Lissner, Falk'
'Nieger, Martin'
'Schleid, Thomas'

_publ_section_title
;
 Boron templated catechol phosphines as bidentate ligands in silver
 complexes.
;
_journal_issue 35
_journal_name_full 'Dalton transactions (Cambridge, England : 2003)'
_journal_page_first 3906
_journal_page_last 3913
_journal_paper_doi 10.1039/b708252e
_journal_year 2007
_chemical_formula_sum 'C41 H37 Ag B N O5 P2'
_chemical_formula_weight 804.34
_chemical_name_systematic
;
?
;
_space_group_IT_number 9
_symmetry_cell_setting monoclinic
_symmetry_space_group_name_Hall 'C -2yc'
_symmetry_space_group_name_H-M 'C 1 c 1'
_atom_sites_solution_hydrogens geom
_atom_sites_solution_primary direct
_atom_sites_solution_secondary difmap
_audit_creation_method SHELXL-97
_cell_angle_alpha 90.00
_cell_angle_beta 124.062(2)
_cell_angle_gamma 90.00
_cell_formula_units_Z 4
_cell_length_a 18.8664(8)
_cell_length_b 15.1936(5)
_cell_length_c 15.0136(5)
_cell_measurement_temperature 100(2)
_cell_volume 3565.3(2)
_computing_cell_refinement 'HKL Scalepack (Otwinowski & Minor 1997)'
_computing_data_collection 'Collect (Nonius BV, 1997-2000)'
_computing_data_reduction 'HKL Denzo and Scalepack (Otwinowski & Minor 1997)'
_computing_structure_refinement 'SHELXL-97 (Sheldrick, 1997)'
_computing_structure_solution 'SHELXS-97 (Sheldrick, 1990)'
_diffrn_ambient_temperature 100(2)
_diffrn_measured_fraction_theta_full 0.976
_diffrn_measured_fraction_theta_max 0.976
_diffrn_measurement_device_type 'Kappa CCD (Nonius)'
_diffrn_measurement_method CCD
_diffrn_radiation_monochromator graphite
_diffrn_radiation_source 'fine-focus sealed tube'
_diffrn_radiation_type MoK\a
_diffrn_radiation_wavelength 0.71073
_diffrn_reflns_av_R_equivalents 0.0989
_diffrn_reflns_av_sigmaI/netI 0.0879
_diffrn_reflns_limit_h_max 24
_diffrn_reflns_limit_h_min -24
_diffrn_reflns_limit_k_max 19
_diffrn_reflns_limit_k_min -20
_diffrn_reflns_limit_l_max 19
_diffrn_reflns_limit_l_min -20
_diffrn_reflns_number 20576
_diffrn_reflns_theta_full 28.29
_diffrn_reflns_theta_max 28.29
_diffrn_reflns_theta_min 5.54
_exptl_absorpt_coefficient_mu 0.703
_exptl_absorpt_correction_type
;numerically with the help of the X-SHAPE soft ware by STOE,
based on the program HABITUS by W. Herrendorf, Univ. Giessen,
1995
;
_exptl_crystal_colour white
_exptl_crystal_density_diffrn 1.498
_exptl_crystal_density_method 'not measured'
_exptl_crystal_description block
_exptl_crystal_F_000 1648
_exptl_crystal_size_max 0.8mm
_exptl_crystal_size_mid 0.5mm
_exptl_crystal_size_min 0.5mm
_refine_diff_density_max 0.772
_refine_diff_density_min -1.063
_refine_diff_density_rms 0.104
_refine_ls_abs_structure_details 'Flack H D (1983), Acta Cryst. A39, 876-881'
_refine_ls_abs_structure_Flack 0.64(3)
_refine_ls_extinction_method none
_refine_ls_goodness_of_fit_ref 1.032
_refine_ls_hydrogen_treatment mixed
_refine_ls_matrix_type full
_refine_ls_number_parameters 458
_refine_ls_number_reflns 8102
_refine_ls_number_restraints 2
_refine_ls_restrained_S_all 1.032
_refine_ls_R_factor_all 0.0715
_refine_ls_R_factor_gt 0.0562
_refine_ls_shift/su_max 0.000
_refine_ls_shift/su_mean 0.000
_refine_ls_structure_factor_coef Fsqd
_refine_ls_weighting_details 'calc w=1/[\s^2^(Fo^2^)+(0.0561P)^2^+11.5874P] where P=(Fo^2^+2Fc^2^)/3'
_refine_ls_weighting_scheme calc
_refine_ls_wR_factor_gt 0.1217
_refine_ls_wR_factor_ref 0.1292
_reflns_number_gt 6931
_reflns_number_total 8102
_reflns_threshold_expression >2sigma(I)
_cod_data_source_file b708252e.txt
_cod_data_source_block c:\crystal\x-red\scjan07
_cod_original_sg_symbol_H-M Cc
_cod_database_code 7006013

loop_
_symmetry_equiv_pos_as_xyz
'x, y, z'
'x, -y, z+1/2'
'x+1/2, y+1/2, z'
'x+1/2, -y+1/2, z+1/2'

loop_
_atom_site_label
_atom_site_type_symbol
_atom_site_fract_x
_atom_site_fract_y
_atom_site_fract_z
_atom_site_U_iso_or_equiv
_atom_site_adp_type
_atom_site_occupancy
_atom_site_symmetry_multiplicity
_atom_site_calc_flag
_atom_site_refinement_flags
_atom_site_disorder_assembly
_atom_site_disorder_group
Ag Ag 0.47286(2) 0.30748(2) 0.15037(2) 0.01932(10) Uani 1 1 d . . .
P1 P 0.44075(10) 0.25573(10) -0.02290(12) 0.0181(3) Uani 1 1 d . . .
P2 P 0.49662(8) 0.28904(9) 0.32736(11) 0.0133(3) Uani 1 1 d . . .
C1 C 0.3406(4) 0.5388(4) -0.0533(5) 0.0212(11) Uani 1 1 d . . .
C2 C 0.3952(4) 0.4705(4) -0.0443(5) 0.0200(11) Uani 1 1 d . . .
C3 C 0.3734(4) 0.4153(4) -0.1291(5) 0.0206(11) Uani 1 1 d . . .
C4 C 0.2952(4) 0.4324(4) -0.2264(5) 0.0294(14) Uani 1 1 d . . .
H4A H 0.2781 0.3969 -0.2857 0.035 Uiso 1 1 calc R . .
C5 C 0.2428(4) 0.5014(5) -0.2360(5) 0.0321(14) Uani 1 1 d . . .
H5A H 0.1914 0.5114 -0.3017 0.039 Uiso 1 1 calc R . .
C6 C 0.2659(4) 0.5555(4) -0.1491(5) 0.0290(13) Uani 1 1 d . . .
H6A H 0.2310 0.6020 -0.1563 0.035 Uiso 1 1 calc R . .
C7 C 0.4329(4) 0.3427(4) -0.1138(4) 0.0176(10) Uani 1 1 d . . .
H7B H 0.4894 0.3671 -0.0846 0.021 Uiso 1 1 calc R . .
H7A H 0.4131 0.3169 -0.1831 0.021 Uiso 1 1 calc R . .
C8 C 0.3386(4) 0.1996(4) -0.0964(5) 0.0211(11) Uani 1 1 d . . .
C9 C 0.2882(4) 0.1920(4) -0.2072(5) 0.0316(14) Uani 1 1 d . . .
H9A H 0.3060 0.2179 -0.2475 0.038 Uiso 1 1 calc R . .
C10 C 0.2112(5) 0.1461(5) -0.2591(7) 0.0384(19) Uani 1 1 d . . .
H10A H 0.1782 0.1414 -0.3336 0.046 Uiso 1 1 calc R . .
C11 C 0.1837(4) 0.1075(4) -0.2004(7) 0.0373(17) Uani 1 1 d . . .
H11A H 0.1325 0.0764 -0.2356 0.045 Uiso 1 1 calc R . .
C12 C 0.2312(5) 0.1147(5) -0.0912(7) 0.0370(17) Uani 1 1 d . . .
H12A H 0.2124 0.0890 -0.0517 0.044 Uiso 1 1 calc R . .
C13 C 0.3097(4) 0.1617(4) -0.0383(6) 0.0295(14) Uani 1 1 d . . .
H13A H 0.3421 0.1671 0.0362 0.035 Uiso 1 1 calc R . .
C14 C 0.5147(4) 0.1773(4) -0.0236(5) 0.0190(12) Uani 1 1 d . . .
C15 C 0.4958(4) 0.0892(4) -0.0465(5) 0.0294(13) Uani 1 1 d . . .
H15A H 0.4440 0.0671 -0.0623 0.035 Uiso 1 1 calc R . .
C16 C 0.5548(5) 0.0334(5) -0.0457(6) 0.0355(15) Uani 1 1 d . . .
H16A H 0.5423 -0.0261 -0.0607 0.043 Uiso 1 1 calc R . .
C17 C 0.6319(5) 0.0661(5) -0.0226(6) 0.0306(16) Uani 1 1 d . . .
H17A H 0.6710 0.0285 -0.0223 0.037 Uiso 1 1 calc R . .
C18 C 0.6509(4) 0.1541(5) -0.0001(5) 0.0306(14) Uani 1 1 d . . .
H18A H 0.7027 0.1758 0.0151 0.037 Uiso 1 1 calc R . .
C19 C 0.5933(4) 0.2102(4) 0.0000(5) 0.0247(12) Uani 1 1 d . . .
H19A H 0.6064 0.2696 0.0157 0.030 Uiso 1 1 calc R . .
C20 C 0.5157(4) 0.5031(4) 0.2990(5) 0.0192(11) Uani 1 1 d . . .
C21 C 0.5623(4) 0.5702(4) 0.2907(6) 0.0242(13) Uani 1 1 d . . .
C22 C 0.6342(4) 0.6037(4) 0.3830(6) 0.0285(13) Uani 1 1 d . . .
H22A H 0.6655 0.6494 0.3797 0.034 Uiso 1 1 calc R . .
C23 C 0.6583(4) 0.5665(4) 0.4817(5) 0.0277(13) Uani 1 1 d . . .
H23A H 0.7065 0.5881 0.5447 0.033 Uiso 1 1 calc R . .
C24 C 0.6124(3) 0.4985(4) 0.4877(5) 0.0228(12) Uani 1 1 d . . .
H24A H 0.6296 0.4759 0.5546 0.027 Uiso 1 1 calc R . .
C25 C 0.5398(3) 0.4629(4) 0.3940(5) 0.0183(11) Uani 1 1 d . . .
C26 C 0.4887(3) 0.3871(4) 0.3927(4) 0.0162(10) Uani 1 1 d . . .
H26B H 0.4291 0.4045 0.3552 0.019 Uiso 1 1 calc R . .
H26A H 0.5085 0.3724 0.4661 0.019 Uiso 1 1 calc R . .
C27 C 0.5999(3) 0.2385(4) 0.4230(4) 0.0161(10) Uani 1 1 d . . .
C28 C 0.6407(4) 0.2443(4) 0.5345(5) 0.0249(12) Uani 1 1 d . . .
H28A H 0.6168 0.2784 0.5627 0.030 Uiso 1 1 calc R . .
C29 C 0.7165(4) 0.1993(4) 0.6033(5) 0.0293(13) Uani 1 1 d . . .
H29A H 0.7431 0.2027 0.6773 0.035 Uiso 1 1 calc R . .
C30 C 0.7524(4) 0.1491(4) 0.5607(6) 0.0263(14) Uani 1 1 d . . .
H30A H 0.8031 0.1187 0.6067 0.032 Uiso 1 1 calc R . .
C31 C 0.7140(4) 0.1439(4) 0.4517(5) 0.0267(13) Uani 1 1 d . . .
H31A H 0.7388 0.1106 0.4240 0.032 Uiso 1 1 calc R . .
C32 C 0.6376(4) 0.1889(4) 0.3826(5) 0.0193(11) Uani 1 1 d . . .
H32A H 0.6117 0.1855 0.3087 0.023 Uiso 1 1 calc R . .
C33 C 0.4201(4) 0.2126(4) 0.3250(5) 0.0158(11) Uani 1 1 d . . .
C34 C 0.3840(4) 0.2284(4) 0.3834(5) 0.0235(12) Uani 1 1 d . . .
H34A H 0.4001 0.2778 0.4272 0.028 Uiso 1 1 calc R . .
C35 C 0.3240(4) 0.1703(5) 0.3757(5) 0.0311(14) Uani 1 1 d . . .
H35A H 0.2996 0.1810 0.4140 0.037 Uiso 1 1 calc R . .
C36 C 0.3006(5) 0.0966(5) 0.3112(6) 0.0312(16) Uani 1 1 d . . .
H36A H 0.2598 0.0582 0.3053 0.037 Uiso 1 1 calc R . .
C37 C 0.3377(4) 0.0793(4) 0.2547(5) 0.0271(12) Uani 1 1 d . . .
H37A H 0.3224 0.0290 0.2124 0.033 Uiso 1 1 calc R . .
C38 C 0.3971(4) 0.1371(4) 0.2616(5) 0.0221(11) Uani 1 1 d . . .
H38A H 0.4218 0.1257 0.2239 0.027 Uiso 1 1 calc R . .
C39 C 0.4012(4) 0.2149(5) -0.3647(6) 0.0275(14) Uani 1 1 d . . .
H39A H 0.4197 0.2731 -0.3540 0.033 Uiso 1 1 calc R . .
C40 C 0.5423(5) 0.1751(6) -0.3162(8) 0.049(2) Uani 1 1 d . . .
H40C H 0.5580 0.1396 -0.3554 0.059 Uiso 1 1 calc R . .
H40B H 0.5813 0.1643 -0.2406 0.059 Uiso 1 1 calc R . .
H40A H 0.5446 0.2362 -0.3308 0.059 Uiso 1 1 calc R . .
C41 C 0.4322(6) 0.0602(5) -0.3676(8) 0.052(2) Uani 1 1 d . . .
H41C H 0.4428 0.0365 -0.4184 0.062 Uiso 1 1 calc R . .
H41B H 0.3726 0.0543 -0.3955 0.062 Uiso 1 1 calc R . .
H41A H 0.4656 0.0285 -0.3010 0.062 Uiso 1 1 calc R . .
B B 0.4543(4) 0.5331(4) 0.1211(5) 0.0226(14) Uani 1 1 d . . .
O1 O 0.3760(3) 0.5812(3) 0.0416(4) 0.0248(9) Uani 1 1 d . . .
O2 O 0.4680(3) 0.4688(3) 0.0561(3) 0.0194(8) Uani 1 1 d . . .
O3 O 0.4460(3) 0.4806(3) 0.1989(3) 0.0189(8) Uani 1 1 d . . .
O4 O 0.5278(3) 0.5923(3) 0.1867(4) 0.0278(9) Uani 1 1 d . . .
O5 O 0.3266(3) 0.2007(4) -0.3928(4) 0.0398(11) Uani 1 1 d . . .
N N 0.4561(3) 0.1529(4) -0.3491(5) 0.0293(12) Uiso 1 1 d . . .

loop_
_atom_site_aniso_label
_atom_site_aniso_U_11
_atom_site_aniso_U_22
_atom_site_aniso_U_33
_atom_site_aniso_U_23
_atom_site_aniso_U_13
_atom_site_aniso_U_12
Ag 0.02573(19) 0.01773(17) 0.02036(16) -0.0005(2) 0.01650(14) 0.0001(2)
P1 0.0247(7) 0.0158(7) 0.0202(7) -0.0015(6) 0.0164(6) -0.0034(6)
P2 0.0123(6) 0.0147(6) 0.0149(6) -0.0013(5) 0.0088(5) 0.0006(5)
C1 0.025(3) 0.016(3) 0.030(3) 0.006(2) 0.020(3) 0.004(2)
C2 0.024(3) 0.017(3) 0.030(3) 0.006(2) 0.022(3) -0.002(2)
C3 0.020(3) 0.020(3) 0.026(3) 0.005(2) 0.016(2) -0.004(2)
C4 0.034(3) 0.032(3) 0.023(3) 0.004(3) 0.016(3) -0.006(3)
C5 0.025(3) 0.033(3) 0.033(3) 0.009(3) 0.013(3) 0.003(3)
C6 0.027(3) 0.027(3) 0.038(3) 0.016(3) 0.022(3) 0.012(3)
C7 0.022(3) 0.014(2) 0.021(3) -0.002(2) 0.014(2) -0.003(2)
C8 0.030(3) 0.015(3) 0.034(3) -0.001(2) 0.028(3) 0.001(2)
C9 0.034(3) 0.029(3) 0.038(3) -0.011(3) 0.024(3) -0.016(3)
C10 0.031(4) 0.034(4) 0.042(4) -0.012(3) 0.015(3) -0.012(3)
C11 0.025(3) 0.017(3) 0.072(5) -0.003(3) 0.029(3) -0.005(2)
C12 0.041(4) 0.024(3) 0.072(5) 0.003(3) 0.047(4) -0.001(3)
C13 0.042(4) 0.020(3) 0.042(4) 0.003(3) 0.033(3) 0.001(3)
C14 0.025(3) 0.018(3) 0.020(3) -0.002(2) 0.017(2) -0.006(2)
C15 0.027(3) 0.022(3) 0.037(3) -0.007(3) 0.017(3) -0.005(2)
C16 0.038(4) 0.022(3) 0.040(4) -0.004(3) 0.018(3) 0.000(3)
C17 0.031(4) 0.031(4) 0.031(3) 0.001(3) 0.018(3) 0.012(3)
C18 0.026(3) 0.029(3) 0.038(4) 0.004(3) 0.019(3) 0.001(3)
C19 0.021(3) 0.019(3) 0.033(3) 0.001(2) 0.015(2) -0.003(2)
C20 0.014(3) 0.018(3) 0.027(3) -0.007(2) 0.011(2) -0.004(2)
C21 0.024(3) 0.019(3) 0.042(4) -0.009(3) 0.027(3) -0.003(2)
C22 0.020(3) 0.023(3) 0.049(4) -0.009(3) 0.024(3) -0.004(2)
C23 0.014(3) 0.024(3) 0.038(3) -0.010(3) 0.011(3) -0.001(2)
C24 0.017(3) 0.022(3) 0.027(3) -0.007(2) 0.011(2) 0.004(2)
C25 0.008(2) 0.019(3) 0.027(3) -0.010(2) 0.009(2) 0.0004(19)
C26 0.016(2) 0.019(3) 0.015(2) -0.001(2) 0.010(2) 0.003(2)
C27 0.009(2) 0.016(3) 0.022(3) 0.000(2) 0.008(2) -0.0016(19)
C28 0.018(3) 0.029(3) 0.028(3) 0.000(2) 0.013(2) 0.002(2)
C29 0.020(3) 0.035(3) 0.023(3) 0.003(3) 0.006(2) -0.003(3)
C30 0.021(3) 0.020(3) 0.041(4) 0.009(3) 0.019(3) 0.004(2)
C31 0.014(3) 0.021(3) 0.044(4) 0.000(3) 0.016(3) 0.004(2)
C32 0.017(3) 0.019(3) 0.023(3) -0.005(2) 0.012(2) -0.003(2)
C33 0.012(2) 0.015(3) 0.014(2) 0.001(2) 0.004(2) 0.003(2)
C34 0.018(3) 0.032(3) 0.021(3) -0.004(2) 0.011(2) -0.007(2)
C35 0.023(3) 0.047(4) 0.030(3) -0.008(3) 0.019(3) -0.014(3)
C36 0.028(3) 0.036(4) 0.031(3) 0.004(3) 0.017(3) -0.012(3)
C37 0.028(3) 0.023(3) 0.030(3) -0.003(2) 0.017(3) -0.007(2)
C38 0.023(3) 0.020(3) 0.024(3) 0.000(2) 0.014(2) -0.002(2)
C39 0.028(3) 0.029(3) 0.029(3) -0.003(3) 0.018(3) -0.007(3)
C40 0.029(4) 0.051(5) 0.064(6) 0.012(4) 0.024(4) 0.008(4)
C41 0.067(5) 0.031(4) 0.076(6) 0.007(4) 0.052(5) 0.001(4)
B 0.030(4) 0.017(3) 0.028(4) 0.000(2) 0.021(3) 0.000(2)
O1 0.030(2) 0.020(2) 0.033(2) 0.0049(18) 0.024(2) 0.0052(17)
O2 0.020(2) 0.0171(19) 0.025(2) -0.0003(16) 0.0144(18) 0.0019(16)
O3 0.019(2) 0.019(2) 0.0180(19) -0.0050(16) 0.0101(17) -0.0066(16)
O4 0.037(2) 0.016(2) 0.045(3) -0.0099(19) 0.032(2) -0.0109(18)
O5 0.036(3) 0.050(3) 0.044(3) -0.006(2) 0.029(2) -0.010(2)

loop_
_atom_type_symbol
_atom_type_description
_atom_type_scat_dispersion_real
_atom_type_scat_dispersion_imag
_atom_type_scat_source
Ag Ag -0.8971 1.1015 'International Tables Vol C Tables 4.2.6.8 and 6.1.1.4'
P P 0.1023 0.0942 'International Tables Vol C Tables 4.2.6.8 and 6.1.1.4'
C C 0.0033 0.0016 'International Tables Vol C Tables 4.2.6.8 and 6.1.1.4'
B B 0.0013 0.0007 'International Tables Vol C Tables 4.2.6.8 and 6.1.1.4'
O O 0.0106 0.0060 'International Tables Vol C Tables 4.2.6.8 and 6.1.1.4'
N N 0.0061 0.0033 'International Tables Vol C Tables 4.2.6.8 and 6.1.1.4'
H H 0.0000 0.0000 'International Tables Vol C Tables 4.2.6.8 and 6.1.1.4'

loop_
_geom_angle_atom_site_label_1
_geom_angle_atom_site_label_2
_geom_angle_atom_site_label_3
_geom_angle
_geom_angle_site_symmetry_1
_geom_angle_site_symmetry_3
_geom_angle_publ_flag
P1 Ag P2 154.43(6) . . ?
C8 P1 C14 104.1(3) . . ?
C8 P1 C7 105.7(3) . . ?
C14 P1 C7 101.9(3) . . ?
C8 P1 Ag 110.1(2) . . ?
C14 P1 Ag 118.5(2) . . ?
C7 P1 Ag 115.20(18) . . ?
C27 P2 C26 107.0(3) . . ?
C27 P2 C33 103.3(2) . . ?
C26 P2 C33 103.0(3) . . ?
C27 P2 Ag 111.60(19) . . ?
C26 P2 Ag 117.83(18) . . ?
C33 P2 Ag 112.73(19) . . ?
O1 C1 C6 129.3(6) . . ?
O1 C1 C2 110.2(5) . . ?
C6 C1 C2 120.4(6) . . ?
O2 C2 C3 127.3(5) . . ?
O2 C2 C1 110.5(5) . . ?
C3 C2 C1 122.2(6) . . ?
C2 C3 C4 116.4(6) . . ?
C2 C3 C7 119.7(5) . . ?
C4 C3 C7 123.9(6) . . ?
C5 C4 C3 121.3(6) . . ?
C6 C5 C4 121.1(6) . . ?
C1 C6 C5 118.5(6) . . ?
C3 C7 P1 112.5(4) . . ?
C9 C8 C13 118.3(6) . . ?
C9 C8 P1 123.5(5) . . ?
C13 C8 P1 118.1(5) . . ?
C8 C9 C10 121.0(7) . . ?
C11 C10 C9 120.2(8) . . ?
C12 C11 C10 120.4(6) . . ?
C11 C12 C13 119.3(6) . . ?
C8 C13 C12 120.7(7) . . ?
C15 C14 C19 119.8(6) . . ?
C15 C14 P1 122.6(5) . . ?
C19 C14 P1 117.6(5) . . ?
C14 C15 C16 119.6(6) . . ?
C17 C16 C15 120.4(6) . . ?
C18 C17 C16 120.2(7) . . ?
C17 C18 C19 120.2(6) . . ?
C18 C19 C14 119.9(6) . . ?
C25 C20 O3 125.6(5) . . ?
C25 C20 C21 124.0(5) . . ?
O3 C20 C21 110.3(5) . . ?
O4 C21 C22 129.1(6) . . ?
O4 C21 C20 111.4(5) . . ?
C22 C21 C20 119.5(6) . . ?
C21 C22 C23 117.7(6) . . ?
C24 C23 C22 121.8(5) . . ?
C23 C24 C25 121.0(6) . . ?
C20 C25 C24 115.9(5) . . ?
C20 C25 C26 119.6(5) . . ?
C24 C25 C26 124.5(6) . . ?
C25 C26 P2 112.8(4) . . ?
C32 C27 C28 118.9(5) . . ?
C32 C27 P2 118.0(4) . . ?
C28 C27 P2 123.0(4) . . ?
C29 C28 C27 120.4(6) . . ?
C28 C29 C30 119.6(6) . . ?
C31 C30 C29 120.8(6) . . ?
C30 C31 C32 119.6(6) . . ?
C27 C32 C31 120.7(6) . . ?
C38 C33 C34 119.5(6) . . ?
C38 C33 P2 118.4(5) . . ?
C34 C33 P2 122.1(4) . . ?
C35 C34 C33 120.0(6) . . ?
C36 C35 C34 119.9(6) . . ?
C35 C36 C37 120.5(6) . . ?
C38 C37 C36 119.8(6) . . ?
C37 C38 C33 120.3(6) . . ?
O5 C39 N 124.3(7) . . ?
O1 B O4 112.4(5) . . ?
O1 B O3 113.7(5) . . ?
O4 B O3 106.0(5) . . ?
O1 B O2 104.8(4) . . ?
O4 B O2 113.0(5) . . ?
O3 B O2 107.0(5) . . ?
C1 O1 B 107.3(4) . . ?
C2 O2 B 105.9(4) . . ?
C20 O3 B 105.5(4) . . ?
C21 O4 B 106.4(5) . . ?
C39 N C40 120.8(6) . . ?
C39 N C41 121.9(6) . . ?
C40 N C41 117.2(6) . . ?

loop_
_geom_bond_atom_site_label_1
_geom_bond_atom_site_label_2
_geom_bond_distance
_geom_bond_site_symmetry_2
_geom_bond_publ_flag
Ag P1 2.4468(16) . ?
Ag P2 2.4508(14) . ?
P1 C8 1.811(6) . ?
P1 C14 1.840(6) . ?
P1 C7 1.844(6) . ?
P2 C27 1.821(5) . ?
P2 C26 1.835(6) . ?
P2 C33 1.837(6) . ?
C1 O1 1.351(8) . ?
C1 C6 1.360(9) . ?
C1 C2 1.414(8) . ?
C2 O2 1.356(7) . ?
C2 C3 1.381(9) . ?
C3 C4 1.401(8) . ?
C3 C7 1.498(8) . ?
C4 C5 1.393(10) . ?
C5 C6 1.390(10) . ?
C8 C9 1.383(9) . ?
C8 C13 1.386(9) . ?
C9 C10 1.390(9) . ?
C10 C11 1.378(12) . ?
C11 C12 1.363(11) . ?
C12 C13 1.420(10) . ?
C14 C15 1.379(8) . ?
C14 C19 1.408(8) . ?
C15 C16 1.394(10) . ?
C16 C17 1.385(10) . ?
C17 C18 1.376(10) . ?
C18 C19 1.383(9) . ?
C20 C25 1.374(9) . ?
C20 O3 1.376(6) . ?
C20 C21 1.397(8) . ?
C21 O4 1.355(8) . ?
C21 C22 1.384(9) . ?
C22 C23 1.403(10) . ?
C23 C24 1.384(9) . ?
C24 C25 1.410(7) . ?
C25 C26 1.495(8) . ?
C27 C32 1.388(8) . ?
C27 C28 1.400(8) . ?
C28 C29 1.387(8) . ?
C29 C30 1.391(10) . ?
C30 C31 1.372(10) . ?
C31 C32 1.395(8) . ?
C33 C38 1.394(8) . ?
C33 C34 1.401(8) . ?
C34 C35 1.388(8) . ?
C35 C36 1.382(10) . ?
C36 C37 1.394(10) . ?
C37 C38 1.381(8) . ?
C39 O5 1.241(8) . ?
C39 N 1.319(9) . ?
C40 N 1.451(10) . ?
C41 N 1.458(9) . ?
B O1 1.471(8) . ?
B O4 1.474(8) . ?
B O3 1.493(8) . ?
B O2 1.503(8) . ?

loop_
_geom_torsion_atom_site_label_1
_geom_torsion_atom_site_label_2
_geom_torsion_atom_site_label_3
_geom_torsion_atom_site_label_4
_geom_torsion
_geom_torsion_site_symmetry_1
_geom_torsion_site_symmetry_2
_geom_torsion_site_symmetry_3
_geom_torsion_site_symmetry_4
_geom_torsion_publ_flag
P2 Ag P1 C8 57.5(3) . . . . ?
P2 Ag P1 C14 -62.2(3) . . . . ?
P2 Ag P1 C7 176.8(2) . . . . ?
P1 Ag P2 C27 74.0(2) . . . . ?
P1 Ag P2 C26 -161.7(2) . . . . ?
P1 Ag P2 C33 -41.8(2) . . . . ?
O1 C1 C2 O2 -1.5(6) . . . . ?
C6 C1 C2 O2 176.5(5) . . . . ?
O1 C1 C2 C3 178.3(5) . . . . ?
C6 C1 C2 C3 -3.7(9) . . . . ?
O2 C2 C3 C4 -178.0(5) . . . . ?
C1 C2 C3 C4 2.2(8) . . . . ?
O2 C2 C3 C7 1.3(9) . . . . ?
C1 C2 C3 C7 -178.4(5) . . . . ?
C2 C3 C4 C5 -0.2(9) . . . . ?
C7 C3 C4 C5 -179.5(6) . . . . ?
C3 C4 C5 C6 -0.4(10) . . . . ?
O1 C1 C6 C5 -179.5(6) . . . . ?
C2 C1 C6 C5 3.0(9) . . . . ?
C4 C5 C6 C1 -1.0(10) . . . . ?
C2 C3 C7 P1 68.4(6) . . . . ?
C4 C3 C7 P1 -112.3(5) . . . . ?
C8 P1 C7 C3 70.2(4) . . . . ?
C14 P1 C7 C3 178.7(4) . . . . ?
Ag P1 C7 C3 -51.6(4) . . . . ?
C14 P1 C8 C9 -76.9(6) . . . . ?
C7 P1 C8 C9 30.1(6) . . . . ?
Ag P1 C8 C9 155.1(5) . . . . ?
C14 P1 C8 C13 102.6(5) . . . . ?
C7 P1 C8 C13 -150.5(5) . . . . ?
Ag P1 C8 C13 -25.5(5) . . . . ?
C13 C8 C9 C10 -1.1(10) . . . . ?
P1 C8 C9 C10 178.3(6) . . . . ?
C8 C9 C10 C11 0.2(11) . . . . ?
C9 C10 C11 C12 0.7(11) . . . . ?
C10 C11 C12 C13 -0.5(10) . . . . ?
C9 C8 C13 C12 1.3(9) . . . . ?
P1 C8 C13 C12 -178.2(5) . . . . ?
C11 C12 C13 C8 -0.5(10) . . . . ?
C8 P1 C14 C15 -17.5(6) . . . . ?
C7 P1 C14 C15 -127.2(5) . . . . ?
Ag P1 C14 C15 105.3(5) . . . . ?
C8 P1 C14 C19 162.4(5) . . . . ?
C7 P1 C14 C19 52.6(5) . . . . ?
Ag P1 C14 C19 -74.9(5) . . . . ?
C19 C14 C15 C16 0.1(10) . . . . ?
P1 C14 C15 C16 180.0(5) . . . . ?
C14 C15 C16 C17 -0.3(10) . . . . ?
C15 C16 C17 C18 0.1(11) . . . . ?
C16 C17 C18 C19 0.3(11) . . . . ?
C17 C18 C19 C14 -0.4(10) . . . . ?
C15 C14 C19 C18 0.2(9) . . . . ?
P1 C14 C19 C18 -179.6(5) . . . . ?
C25 C20 C21 O4 174.7(5) . . . . ?
O3 C20 C21 O4 -2.0(7) . . . . ?
C25 C20 C21 C22 -4.7(9) . . . . ?
O3 C20 C21 C22 178.7(5) . . . . ?
O4 C21 C22 C23 -177.5(6) . . . . ?
C20 C21 C22 C23 1.7(8) . . . . ?
C21 C22 C23 C24 0.0(9) . . . . ?
C22 C23 C24 C25 1.0(9) . . . . ?
O3 C20 C25 C24 -178.4(5) . . . . ?
C21 C20 C25 C24 5.4(8) . . . . ?
O3 C20 C25 C26 0.8(8) . . . . ?
C21 C20 C25 C26 -175.3(5) . . . . ?
C23 C24 C25 C20 -3.5(8) . . . . ?
C23 C24 C25 C26 177.3(5) . . . . ?
C20 C25 C26 P2 67.6(6) . . . . ?
C24 C25 C26 P2 -113.3(5) . . . . ?
C27 P2 C26 C25 77.1(4) . . . . ?
C33 P2 C26 C25 -174.3(4) . . . . ?
Ag P2 C26 C25 -49.5(4) . . . . ?
C26 P2 C27 C32 -153.1(4) . . . . ?
C33 P2 C27 C32 98.6(5) . . . . ?
Ag P2 C27 C32 -22.8(5) . . . . ?
C26 P2 C27 C28 29.9(5) . . . . ?
C33 P2 C27 C28 -78.4(5) . . . . ?
Ag P2 C27 C28 160.2(4) . . . . ?
C32 C27 C28 C29 -1.5(9) . . . . ?
P2 C27 C28 C29 175.5(5) . . . . ?
C27 C28 C29 C30 0.7(9) . . . . ?
C28 C29 C30 C31 0.4(10) . . . . ?
C29 C30 C31 C32 -0.6(10) . . . . ?
C28 C27 C32 C31 1.2(8) . . . . ?
P2 C27 C32 C31 -175.9(4) . . . . ?
C30 C31 C32 C27 -0.2(9) . . . . ?
C27 P2 C33 C38 -81.2(5) . . . . ?
C26 P2 C33 C38 167.5(4) . . . . ?
Ag P2 C33 C38 39.5(5) . . . . ?
C27 P2 C33 C34 99.6(5) . . . . ?
C26 P2 C33 C34 -11.7(5) . . . . ?
Ag P2 C33 C34 -139.7(4) . . . . ?
C38 C33 C34 C35 -1.6(9) . . . . ?
P2 C33 C34 C35 177.5(5) . . . . ?
C33 C34 C35 C36 0.5(10) . . . . ?
C34 C35 C36 C37 0.9(11) . . . . ?
C35 C36 C37 C38 -1.2(10) . . . . ?
C36 C37 C38 C33 0.0(9) . . . . ?
C34 C33 C38 C37 1.4(8) . . . . ?
P2 C33 C38 C37 -177.8(5) . . . . ?
C6 C1 O1 B 176.4(6) . . . . ?
C2 C1 O1 B -5.9(6) . . . . ?
O4 B O1 C1 133.3(5) . . . . ?
O3 B O1 C1 -106.2(5) . . . . ?
O2 B O1 C1 10.3(6) . . . . ?
C3 C2 O2 B -171.8(6) . . . . ?
C1 C2 O2 B 8.0(6) . . . . ?
O1 B O2 C2 -11.0(6) . . . . ?
O4 B O2 C2 -133.7(5) . . . . ?
O3 B O2 C2 110.0(5) . . . . ?
C25 C20 O3 B -171.6(6) . . . . ?
C21 C20 O3 B 5.0(6) . . . . ?
O1 B O3 C20 -129.9(5) . . . . ?
O4 B O3 C20 -6.0(6) . . . . ?
O2 B O3 C20 114.8(5) . . . . ?
C22 C21 O4 B 177.2(6) . . . . ?
C20 C21 O4 B -2.0(6) . . . . ?
O1 B O4 C21 129.7(5) . . . . ?
O3 B O4 C21 4.9(6) . . . . ?
O2 B O4 C21 -111.9(5) . . . . ?
O5 C39 N C40 -180.0(7) . . . . ?
O5 C39 N C41 2.3(11) . . . . ?
